data_7228582
loop_
_publ_author_name
'Fidelli, Athena M.'
'Kessler, Vadim G.'
'Escuer, Albert'
'Papaefstathiou, Giannis S.'

_publ_section_title
;
 Cu(II) frameworks from a &#x201C;mixed-ligand&#x201D; approach
;
_journal_name_full CrystEngComm
_journal_paper_doi 10.1039/C7CE01078H
_journal_year 2017
_chemical_formula_sum 'C23 H17 Cu2 N2 O9'
_chemical_formula_weight 592.46
_space_group_crystal_system monoclinic
_space_group_IT_number 15
_space_group_name_Hall '-C 2yc'
_space_group_name_H-M_alt 'C 1 2/c 1'
_symmetry_space_group_name_Hall '-C 2yc'
_symmetry_space_group_name_H-M 'C 1 2/c 1'
_atom_sites_solution_hydrogens mixed
_audit_creation_method SHELXL-2014/7
_audit_update_record
;
2017-06-08 deposited with the CCDC.
2017-06-28 downloaded from the CCDC.
;
_cell_angle_alpha 90
_cell_angle_beta 119.9250(10)
_cell_angle_gamma 90
_cell_formula_units_Z 8
_cell_length_a 23.809(3)
_cell_length_b 11.5102(12)
_cell_length_c 18.1434(19)
_cell_measurement_reflns_used 9970
_cell_measurement_temperature 296(2)
_cell_measurement_theta_max 27.03
_cell_measurement_theta_min 2.59
_cell_volume 4309.2(8)
_computing_cell_refinement 'Bruker SAINT'
_computing_data_collection 'Bruker APEX2'
_computing_data_reduction 'Bruker SAINT'
_computing_molecular_graphics 'Bruker SHELXTL'
_computing_publication_material 'Bruker SHELXTL'
_computing_structure_refinement 'SHELXL-2014/7 (Sheldrick, 2014)'
_computing_structure_solution 'SHELXS-97 (Sheldrick, 2008)'
_diffrn_ambient_temperature 296(2)
_diffrn_measured_fraction_theta_full 0.997
_diffrn_measured_fraction_theta_max 0.997
_diffrn_measurement_device_type 'Bruker Apex-II CCD'
_diffrn_measurement_method 'Omega scan'
_diffrn_radiation_type MoK\a
_diffrn_radiation_wavelength 0.71073
_diffrn_reflns_av_R_equivalents 0.0250
_diffrn_reflns_av_unetI/netI 0.0168
_diffrn_reflns_Laue_measured_fraction_full 0.997
_diffrn_reflns_Laue_measured_fraction_max 0.997
_diffrn_reflns_limit_h_max 28
_diffrn_reflns_limit_h_min -28
_diffrn_reflns_limit_k_max 13
_diffrn_reflns_limit_k_min -13
_diffrn_reflns_limit_l_max 21
_diffrn_reflns_limit_l_min -21
_diffrn_reflns_number 21675
_diffrn_reflns_point_group_measured_fraction_full 0.997
_diffrn_reflns_point_group_measured_fraction_max 0.997
_diffrn_reflns_theta_full 25.242
_diffrn_reflns_theta_max 25.249
_diffrn_reflns_theta_min 2.591
_diffrn_source 'sealed tube'
_exptl_absorpt_coefficient_mu 2.036
_exptl_absorpt_correction_T_max 0.723
_exptl_absorpt_correction_T_min 0.544
_exptl_absorpt_correction_type empirical
_exptl_absorpt_process_details 'Bruker SADABS'
_exptl_crystal_colour blue
_exptl_crystal_density_diffrn 1.826
_exptl_crystal_density_meas ?
_exptl_crystal_density_method 'not measured'
_exptl_crystal_description plate
_exptl_crystal_F_000 2392
_exptl_crystal_size_max 0.340
_exptl_crystal_size_mid 0.260
_exptl_crystal_size_min 0.170
_exptl_transmission_factor_max 0.723
_exptl_transmission_factor_min 0.544
_refine_diff_density_max 0.323
_refine_diff_density_min -0.380
_refine_diff_density_rms 0.055
_refine_ls_extinction_method none
_refine_ls_goodness_of_fit_ref 1.062
_refine_ls_hydrogen_treatment mixed
_refine_ls_matrix_type full
_refine_ls_number_parameters 334
_refine_ls_number_reflns 3893
_refine_ls_number_restraints 0
_refine_ls_restrained_S_all 1.062
_refine_ls_R_factor_all 0.0256
_refine_ls_R_factor_gt 0.0229
_refine_ls_shift/su_max 0.001
_refine_ls_shift/su_mean 0.000
_refine_ls_structure_factor_coef Fsqd
_refine_ls_weighting_details 'w=1/[\s^2^(Fo^2^)+(0.0345P)^2^+5.1683P] where P=(Fo^2^+2Fc^2^)/3'
_refine_ls_weighting_scheme calc
_refine_ls_wR_factor_gt 0.0629
_refine_ls_wR_factor_ref 0.0642
_reflns_Friedel_coverage 0.000
_reflns_number_gt 3583
_reflns_number_total 3893
_reflns_threshold_expression 'I > 2\s(I)'
_cod_data_source_file c7ce01078h2.cif
_cod_data_source_block shelx
_cod_depositor_comments
;
The following automatic conversions were performed:

'_exptl_absorpt_correction_type' value 'Empirical' changed to
'empirical' according to
/home/data/users/saulius/crontab/automatic-downloads/rss-feeds/RSC/lib/dictionaries/cif_core.dic
dictionary named 'cif_core.dic' version 2.4.2 from 2011-04-26.

'_exptl_crystal_density_meas' value 'not measured' was changed to '?'
- the value is perceived as not measured.

Automatic conversion script
Id: cif_fix_values 4973 2017-02-22 13:04:09Z antanas 
;
_cod_database_code 7228582
_shelx_shelxl_version_number 2014/7
_shelx_space_group_comment
;
The symmetry employed for this shelxl refinement is uniquely defined
by the following loop, which should always be used as a source of
symmetry information in preference to the above space-group names.
They are only intended as comments.
;
_shelx_estimated_absorpt_t_min 0.544
_shelx_estimated_absorpt_t_max 0.723
_exptl_absorpt_special_details 'Bruker SADABS'

loop_
_space_group_symop_operation_xyz
'x, y, z'
'-x, y, -z+1/2'
'x+1/2, y+1/2, z'
'-x+1/2, y+1/2, -z+1/2'
'-x, -y, -z'
'x, -y, z-1/2'
'-x+1/2, -y+1/2, -z'
'x+1/2, -y+1/2, z-1/2'

loop_
_atom_site_label
_atom_site_type_symbol
_atom_site_fract_x
_atom_site_fract_y
_atom_site_fract_z
_atom_site_U_iso_or_equiv
_atom_site_adp_type
_atom_site_occupancy
_atom_site_site_symmetry_order
_atom_site_calc_flag
_atom_site_refinement_flags_posn
_atom_site_refinement_flags_adp
_atom_site_refinement_flags_occupancy
Cu1 Cu 0.19704(2) 0.31710(2) 0.25387(2) 0.02372(8) Uani 1 1 d . . .
Cu2 Cu 0.31712(2) 0.37228(2) 0.22759(2) 0.02534(8) Uani 1 1 d . . .
O1 O 0.23088(6) 0.42563(12) 0.20231(8) 0.0232(3) Uani 1 1 d . . .
O2 O 0.17562(8) 0.57833(13) 0.11039(10) 0.0388(4) Uani 1 1 d . . .
H2A H 0.1585 0.5960 0.1385 0.058 Uiso 1 1 calc R U .
O3 O 0.27057(7) 0.33745(14) 0.36630(9) 0.0328(3) Uani 1 1 d . . .
O4 O 0.35510(7) 0.37927(15) 0.34947(9) 0.0371(4) Uani 1 1 d . . .
O5 O 0.15478(7) 0.24923(13) 0.31247(9) 0.0307(3) Uani 1 1 d . . .
O6 O 0.14594(8) 0.06721(13) 0.26573(10) 0.0344(4) Uani 1 1 d . . .
O7 O 0.39304(7) 0.28951(14) 0.24053(10) 0.0348(4) Uani 1 1 d . . .
O8 O 0.35708(8) 0.12516(15) 0.26644(11) 0.0416(4) Uani 1 1 d . . .
O9 O 0.22102(11) 0.15722(16) 0.20042(12) 0.0368(4) Uani 1 1 d . . .
N1 N 0.11822(8) 0.32763(15) 0.14046(11) 0.0289(4) Uani 1 1 d . . .
N2 N 0.27568(9) 0.37698(15) 0.10235(11) 0.0267(4) Uani 1 1 d . . .
C1 C 0.06194(11) 0.2727(2) 0.11676(16) 0.0439(6) Uani 1 1 d . . .
H1 H 0.0583 0.2267 0.1563 0.053 Uiso 1 1 calc R U .
C2 C 0.01013(13) 0.2823(3) 0.03689(18) 0.0614(9) Uani 1 1 d . . .
H2 H -0.0281 0.2422 0.0215 0.074 Uiso 1 1 calc R U .
C3 C 0.01550(15) 0.3518(4) -0.01985(19) 0.0866(14) Uani 1 1 d . . .
H3 H -0.0197 0.3616 -0.0743 0.104 Uiso 1 1 calc R U .
C4 C 0.07289(14) 0.4073(4) 0.00343(18) 0.0752(12) Uani 1 1 d . . .
H4 H 0.0771 0.4539 -0.0354 0.090 Uiso 1 1 calc R U .
C5 C 0.12429(10) 0.3935(2) 0.08487(14) 0.0322(5) Uani 1 1 d . . .
C6 C 0.18897(10) 0.45836(18) 0.11862(12) 0.0255(4) Uani 1 1 d . . .
C7 C 0.22029(10) 0.43639(19) 0.06414(13) 0.0278(4) Uani 1 1 d . . .
C8 C 0.19530(12) 0.4772(2) -0.01777(14) 0.0394(6) Uani 1 1 d . . .
H8 H 0.1585 0.5238 -0.0422 0.047 Uiso 1 1 calc R U .
C9 C 0.22571(13) 0.4477(2) -0.06295(15) 0.0438(6) Uani 1 1 d . . .
H9 H 0.2088 0.4724 -0.1189 0.053 Uiso 1 1 calc R U .
C10 C 0.28095(13) 0.3817(2) -0.02494(15) 0.0408(6) Uani 1 1 d . . .
H10 H 0.3012 0.3589 -0.0551 0.049 Uiso 1 1 calc R U .
C11 C 0.30579(12) 0.3501(2) 0.05844(15) 0.0338(5) Uani 1 1 d . . .
H11 H 0.3445 0.3090 0.0855 0.041 Uiso 1 1 calc R U .
C12 C 0.12112(10) 0.10503(18) 0.37459(13) 0.0248(4) Uani 1 1 d . . .
C13 C 0.07211(10) 0.0231(2) 0.34897(13) 0.0328(5) Uani 1 1 d . . .
H13 H 0.0535 -0.0082 0.2945 0.039 Uiso 1 1 calc R U .
C14 C 0.05065(11) -0.0126(2) 0.40339(15) 0.0370(5) Uani 1 1 d . . .
H14 H 0.0156 -0.0629 0.3842 0.044 Uiso 1 1 calc R U .
C15 C 0.08144(10) 0.0268(2) 0.48632(14) 0.0318(5) Uani 1 1 d . . .
H15 H 0.0675 0.0020 0.5233 0.038 Uiso 1 1 calc R U .
C16 C 0.13326(10) 0.10344(17) 0.51455(13) 0.0244(4) Uani 1 1 d . . .
C17 C 0.15180(10) 0.14560(17) 0.45784(12) 0.0238(4) Uani 1 1 d . . .
H17 H 0.1846 0.2007 0.4756 0.029 Uiso 1 1 calc R U .
C18 C 0.14279(9) 0.14164(18) 0.31293(12) 0.0256(4) Uani 1 1 d . . .
C19 C 0.32776(10) 0.36765(17) 0.39281(13) 0.0247(4) Uani 1 1 d . . .
C20 C 0.44998(10) 0.11800(18) 0.25168(14) 0.0271(4) Uani 1 1 d . . .
C21 C 0.45035(12) -0.0023(2) 0.25126(19) 0.0456(6) Uani 1 1 d . . .
H21 H 0.4169 -0.0431 0.2518 0.055 Uiso 1 1 calc R U .
C22 C 0.5000 -0.0616(3) 0.2500 0.0614(12) Uani 1 2 d S T P
H22 H 0.5000 -0.1424 0.2500 0.074 Uiso 1 2 calc R U P
C23 C 0.5000 0.1774(3) 0.2500 0.0253(6) Uani 1 2 d S T P
H23 H 0.5000 0.2582 0.2500 0.030 Uiso 1 2 calc R U P
C24 C 0.39567(10) 0.1814(2) 0.25344(13) 0.0282(5) Uani 1 1 d . . .
H9A H 0.2531(16) 0.137(3) 0.220(2) 0.044(10) Uiso 1 1 d . . .
H9B H 0.2019(18) 0.107(3) 0.212(2) 0.068(11) Uiso 1 1 d . . .

loop_
_atom_site_aniso_label
_atom_site_aniso_U_11
_atom_site_aniso_U_22
_atom_site_aniso_U_33
_atom_site_aniso_U_23
_atom_site_aniso_U_13
_atom_site_aniso_U_12
Cu1 0.02446(14) 0.02895(15) 0.01934(13) 0.00048(9) 0.01213(11) -0.00257(10)
Cu2 0.02536(14) 0.03449(15) 0.02167(14) 0.00131(10) 0.01586(11) 0.00484(10)
O1 0.0218(7) 0.0290(7) 0.0199(7) 0.0020(5) 0.0113(6) 0.0005(5)
O2 0.0512(10) 0.0317(8) 0.0370(9) 0.0079(7) 0.0247(8) 0.0092(7)
O3 0.0315(8) 0.0459(9) 0.0201(7) -0.0021(6) 0.0123(6) -0.0083(7)
O4 0.0286(8) 0.0631(11) 0.0230(8) 0.0039(7) 0.0155(7) 0.0079(7)
O5 0.0373(8) 0.0340(8) 0.0292(8) 0.0001(6) 0.0228(7) -0.0043(7)
O6 0.0471(9) 0.0337(8) 0.0318(8) 0.0017(7) 0.0267(7) 0.0028(7)
O7 0.0357(8) 0.0376(9) 0.0434(9) 0.0072(7) 0.0290(8) 0.0097(7)
O8 0.0321(9) 0.0530(10) 0.0534(11) 0.0011(8) 0.0318(8) -0.0045(8)
O9 0.0455(11) 0.0374(10) 0.0361(9) 0.0043(7) 0.0269(9) 0.0079(9)
N1 0.0249(9) 0.0322(9) 0.0263(9) 0.0029(7) 0.0104(8) -0.0029(7)
N2 0.0320(9) 0.0284(9) 0.0260(9) -0.0057(7) 0.0193(8) -0.0065(7)
C1 0.0336(12) 0.0515(15) 0.0389(13) 0.0091(11) 0.0123(11) -0.0125(11)
C2 0.0323(14) 0.087(2) 0.0463(16) 0.0056(15) 0.0058(12) -0.0254(14)
C3 0.0377(17) 0.161(4) 0.0342(16) 0.024(2) -0.0023(13) -0.029(2)
C4 0.0374(15) 0.137(3) 0.0355(15) 0.0335(18) 0.0062(12) -0.0200(18)
C5 0.0257(11) 0.0432(13) 0.0258(11) 0.0045(9) 0.0114(9) -0.0005(9)
C6 0.0261(10) 0.0301(11) 0.0215(10) 0.0031(8) 0.0129(8) 0.0007(8)
C7 0.0301(11) 0.0323(11) 0.0228(10) -0.0030(9) 0.0146(9) -0.0093(9)
C8 0.0377(13) 0.0530(15) 0.0258(11) 0.0040(10) 0.0146(10) -0.0074(11)
C9 0.0509(15) 0.0593(16) 0.0233(11) -0.0040(11) 0.0200(11) -0.0227(13)
C10 0.0541(15) 0.0494(14) 0.0338(13) -0.0189(11) 0.0331(12) -0.0266(12)
C11 0.0424(13) 0.0354(12) 0.0358(12) -0.0130(10) 0.0286(11) -0.0126(10)
C12 0.0226(10) 0.0313(11) 0.0214(10) 0.0039(8) 0.0115(8) 0.0017(8)
C13 0.0259(11) 0.0460(13) 0.0229(10) -0.0026(9) 0.0094(9) -0.0069(9)
C14 0.0289(11) 0.0481(14) 0.0350(12) -0.0048(10) 0.0168(10) -0.0139(10)
C15 0.0276(11) 0.0436(13) 0.0291(11) 0.0031(9) 0.0179(9) -0.0027(9)
C16 0.0231(10) 0.0285(10) 0.0225(10) 0.0030(8) 0.0121(8) 0.0047(8)
C17 0.0234(10) 0.0261(10) 0.0217(10) 0.0010(8) 0.0111(8) -0.0006(8)
C18 0.0197(10) 0.0346(12) 0.0207(10) 0.0044(8) 0.0087(8) 0.0026(8)
C19 0.0296(11) 0.0255(10) 0.0227(10) 0.0034(8) 0.0158(9) 0.0063(8)
C20 0.0235(10) 0.0330(11) 0.0289(11) 0.0012(9) 0.0161(9) 0.0005(8)
C21 0.0389(13) 0.0338(13) 0.0775(19) 0.0028(12) 0.0392(14) -0.0041(10)
C22 0.064(3) 0.0247(17) 0.119(4) 0.000 0.063(3) 0.000
C23 0.0273(15) 0.0260(14) 0.0280(15) 0.000 0.0179(13) 0.000
C24 0.0233(10) 0.0426(13) 0.0216(10) -0.0001(9) 0.0135(9) 0.0009(9)

loop_
_atom_type_symbol
_atom_type_description
_atom_type_scat_dispersion_real
_atom_type_scat_dispersion_imag
_atom_type_scat_source
C C 0.0033 0.0016 'International Tables Vol C Tables 4.2.6.8 and 6.1.1.4'
H H 0.0000 0.0000 'International Tables Vol C Tables 4.2.6.8 and 6.1.1.4'
N N 0.0061 0.0033 'International Tables Vol C Tables 4.2.6.8 and 6.1.1.4'
O O 0.0106 0.0060 'International Tables Vol C Tables 4.2.6.8 and 6.1.1.4'
Cu Cu 0.3201 1.2651 'International Tables Vol C Tables 4.2.6.8 and 6.1.1.4'

loop_
_geom_angle_atom_site_label_1
_geom_angle_atom_site_label_2
_geom_angle_atom_site_label_3
_geom_angle
_geom_angle_site_symmetry_1
_geom_angle_site_symmetry_3
O3 Cu1 O5 85.13(6) . .
O3 Cu1 O1 93.16(6) . .
O5 Cu1 O1 163.88(6) . .
O3 Cu1 N1 169.10(7) . .
O5 Cu1 N1 96.40(7) . .
O1 Cu1 N1 82.36(6) . .
O3 Cu1 O9 105.08(7) . .
O5 Cu1 O9 102.40(7) . .
O1 Cu1 O9 93.54(6) . .
N1 Cu1 O9 85.18(8) . .
O4 Cu2 O7 90.35(7) . .
O4 Cu2 O1 95.29(6) . .
O7 Cu2 O1 167.91(6) . .
O4 Cu2 N2 175.71(7) . .
O7 Cu2 N2 93.03(7) . .
O1 Cu2 N2 81.89(6) . .
O4 Cu2 O6 87.28(6) . 4
O7 Cu2 O6 99.02(6) . 4
O1 Cu2 O6 91.93(6) . 4
N2 Cu2 O6 89.58(6) . 4
C6 O1 Cu1 116.90(12) . .
C6 O1 Cu2 115.91(11) . .
Cu1 O1 Cu2 108.66(6) . .
C19 O3 Cu1 133.06(13) . .
C19 O4 Cu2 128.45(14) . .
C18 O5 Cu1 124.81(13) . .
C18 O6 Cu2 139.54(13) . 4_545
C24 O7 Cu2 117.45(14) . .
C5 N1 C1 119.68(19) . .
C5 N1 Cu1 114.79(14) . .
C1 N1 Cu1 125.51(15) . .
C7 N2 C11 119.39(19) . .
C7 N2 Cu2 114.15(13) . .
C11 N2 Cu2 124.50(16) . .
N1 C1 C2 122.2(2) . .
C3 C2 C1 118.5(3) . .
C2 C3 C4 119.8(3) . .
C3 C4 C5 119.5(3) . .
N1 C5 C4 120.4(2) . .
N1 C5 C6 116.25(18) . .
C4 C5 C6 123.2(2) . .
O1 C6 O2 112.51(17) . .
O1 C6 C7 110.23(16) . .
O2 C6 C7 104.54(16) . .
O1 C6 C5 109.52(16) . .
O2 C6 C5 107.82(17) . .
C7 C6 C5 112.16(17) . .
N2 C7 C8 121.2(2) . .
N2 C7 C6 115.12(17) . .
C8 C7 C6 123.6(2) . .
C7 C8 C9 119.0(2) . .
C10 C9 C8 119.6(2) . .
C9 C10 C11 118.7(2) . .
N2 C11 C10 121.9(2) . .
C13 C12 C17 119.37(19) . .
C13 C12 C18 118.91(18) . .
C17 C12 C18 121.59(18) . .
C14 C13 C12 120.8(2) . .
C13 C14 C15 119.8(2) . .
C14 C15 C16 120.06(19) . .
C15 C16 C17 119.92(19) . .
C15 C16 C19 119.61(18) . 7_556
C17 C16 C19 120.28(18) . 7_556
C12 C17 C16 119.80(19) . .
O6 C18 O5 125.25(19) . .
O6 C18 C12 118.73(19) . .
O5 C18 C12 115.99(18) . .
O3 C19 O4 126.66(19) . .
O3 C19 C16 116.20(17) . 7_556
O4 C19 C16 117.10(18) . 7_556
C21 C20 C23 119.0(2) . .
C21 C20 C24 119.65(19) . .
C23 C20 C24 121.3(2) . .
C22 C21 C20 120.3(2) . .
C21 C22 C21 120.4(3) 2_655 .
C20 C23 C20 120.9(3) . 2_655
O8 C24 O7 125.3(2) . .
O8 C24 C20 118.6(2) . .
O7 C24 C20 116.07(18) . .

loop_
_geom_bond_atom_site_label_1
_geom_bond_atom_site_label_2
_geom_bond_distance
_geom_bond_site_symmetry_2
Cu1 O3 1.9281(15) .
Cu1 O5 1.9548(14) .
Cu1 O1 1.9588(13) .
Cu1 N1 1.9793(17) .
Cu1 O9 2.2815(18) .
Cu2 O4 1.9285(15) .
Cu2 O7 1.9512(15) .
Cu2 O1 1.9655(13) .
Cu2 N2 1.9756(17) .
Cu2 O6 2.3909(16) 4
O1 C6 1.390(2) .
O2 C6 1.408(3) .
O3 C19 1.246(3) .
O4 C19 1.253(3) .
O5 C18 1.272(3) .
O6 C18 1.240(3) .
O6 Cu2 2.3909(16) 4_545
O7 C24 1.262(3) .
O8 C24 1.239(3) .
N1 C5 1.326(3) .
N1 C1 1.344(3) .
N2 C7 1.332(3) .
N2 C11 1.347(3) .
C1 C2 1.360(4) .
C2 C3 1.359(4) .
C3 C4 1.371(4) .
C4 C5 1.379(4) .
C5 C6 1.537(3) .
C6 C7 1.527(3) .
C7 C8 1.379(3) .
C8 C9 1.380(4) .
C9 C10 1.370(4) .
C10 C11 1.370(3) .
C12 C13 1.388(3) .
C12 C17 1.390(3) .
C12 C18 1.507(3) .
C13 C14 1.381(3) .
C14 C15 1.381(3) .
C15 C16 1.390(3) .
C16 C17 1.394(3) .
C16 C19 1.497(3) 7_556
C19 C16 1.497(3) 7_556
C20 C21 1.385(3) .
C20 C23 1.387(2) .
C20 C24 1.499(3) .
C21 C22 1.375(3) .
C22 C21 1.375(3) 2_655
C23 C20 1.387(2) 2_655
